data_4020119
loop_
_publ_author_name
'Shigehisa Akine'
'Takanori Taniguchi'
'Wenkui Dong'
'Sayuri Masubuchi'
'Tatsuya Nabeshima'

_journal_name_full 'Journal of Organic Chemistry'
_journal_page_first 1704
_journal_page_last 1711
_journal_paper_doi 10.1021/jo048030y
_journal_volume 70
_journal_year 2005
_chemical_formula_moiety C32H48.50N2O4.25
_chemical_formula_sum 'C32 H48.5 N2 O4.25'
_chemical_formula_weight 529.23
_chemical_melting_point 387.0(10)
_chemical_name_common H2(3,5-tBu2salamo)
_space_group_IT_number 15
_symmetry_cell_setting monoclinic
_symmetry_space_group_name_Hall '-C 2yc'
_symmetry_space_group_name_H-M 'C 1 2/c 1'
_atom_sites_solution_hydrogens geom
_atom_sites_solution_primary direct
_atom_sites_solution_secondary difmap
_cell_angle_alpha 90.00
_cell_angle_beta 110.583(3)
_cell_angle_gamma 90.00
_cell_formula_units_Z 8
_cell_length_a 33.113(5)
_cell_length_b 16.850(3)
_cell_length_c 12.654(2)
_cell_measurement_reflns_used 21236
_cell_measurement_temperature 296(2)
_cell_measurement_theta_max 26.00
_cell_measurement_theta_min 2.75
_cell_volume 6609.3(18)
_diffrn_ambient_temperature 296(2)
_diffrn_detector_area_resol_mean ?
_diffrn_measurement_device_type 'Rigaku R-AXIS Rapid'
_diffrn_measurement_method IP
_diffrn_radiation_monochromator graphite
_diffrn_radiation_source 'fine-focus sealed tube'
_diffrn_radiation_type MoK\a
_diffrn_radiation_wavelength 0.71069
_diffrn_reflns_av_R_equivalents 0.0763
_diffrn_reflns_av_sigmaI/netI 0.0566
_diffrn_reflns_limit_h_max 40
_diffrn_reflns_limit_h_min -40
_diffrn_reflns_limit_k_max 20
_diffrn_reflns_limit_k_min -20
_diffrn_reflns_limit_l_max 15
_diffrn_reflns_limit_l_min -13
_diffrn_reflns_number 21236
_diffrn_reflns_theta_max 26.00
_diffrn_reflns_theta_min 2.75
_diffrn_standards_decay_% 0
_diffrn_standards_interval_count 0
_diffrn_standards_interval_time 0
_diffrn_standards_number 0
_exptl_absorpt_coefficient_mu 0.070
_exptl_absorpt_correction_T_max 0.9931
_exptl_absorpt_correction_T_min 0.9727
_exptl_absorpt_correction_type multi-scan
_exptl_absorpt_process_details 'Rapid AUTO (Rigaku Corp.)'
_exptl_crystal_colour colorless
_exptl_crystal_density_diffrn 1.064
_exptl_crystal_density_meas ?
_exptl_crystal_density_method 'not measured'
_exptl_crystal_description prismatic
_exptl_crystal_F_000 2308
_exptl_crystal_size_max 0.40
_exptl_crystal_size_mid 0.30
_exptl_crystal_size_min 0.10
_refine_ls_extinction_coef ?
_refine_ls_extinction_method none
_refine_ls_goodness_of_fit_ref 1.009
_refine_ls_hydrogen_treatment mixed
_refine_ls_matrix_type full
_refine_ls_number_parameters 384
_refine_ls_number_reflns 6434
_refine_ls_number_restraints 0
_refine_ls_restrained_S_all 1.009
_refine_ls_R_factor_all 0.1138
_refine_ls_R_factor_gt 0.0716
_refine_ls_shift/su_max 0.000
_refine_ls_shift/su_mean 0.000
_refine_ls_structure_factor_coef Fsqd
_refine_ls_weighting_details 'calc w=1/[\s^2^(Fo^2^)+(0.0361P)^2^+5.1000P] where P=(Fo^2^+2Fc^2^)/3'
_refine_ls_weighting_scheme calc
_refine_ls_wR_factor_gt 0.1515
_refine_ls_wR_factor_ref 0.1747
_reflns_number_gt 3723
_reflns_number_total 6434
_reflns_threshold_expression >2sigma(I)
_cod_depositor_comments
;
The following automatic conversions were performed:

'_chemical_melting_point' value '386-388' was changed to '387.0(10)'
- the average value was taken and precision was estimated.

Automatic conversion script
Id: cif_fix_values 1646 2011-03-28 12:23:43Z adriana 
;
_cod_original_sg_symbol_H-M 'C 2/c'
_cod_original_formula_sum 'C32 H48.50 N2 O4.25'
_cod_database_code 4020119

loop_
_symmetry_equiv_pos_as_xyz
'x, y, z'
'-x, y, -z+1/2'
'x+1/2, y+1/2, z'
'-x+1/2, y+1/2, -z+1/2'
'-x, -y, -z'
'x, -y, z-1/2'
'-x+1/2, -y+1/2, -z'
'x+1/2, -y+1/2, z-1/2'

loop_
_atom_site_label
_atom_site_type_symbol
_atom_site_fract_x
_atom_site_fract_y
_atom_site_fract_z
_atom_site_U_iso_or_equiv
_atom_site_adp_type
_atom_site_occupancy
_atom_site_symmetry_multiplicity
_atom_site_calc_flag
_atom_site_refinement_flags
_atom_site_disorder_assembly
_atom_site_disorder_group
C1 C 0.40487(9) 0.38432(16) 0.4056(2) 0.0813(7) Uani 1 1 d . . .
C2 C 0.37279(9) 0.32747(16) 0.3925(2) 0.0773(7) Uani 1 1 d . . .
C3 C 0.33143(9) 0.33688(16) 0.3100(2) 0.0758(7) Uani 1 1 d . . .
C4 C 0.32517(10) 0.40533(16) 0.2451(2) 0.0831(8) Uani 1 1 d . . .
H1 H 0.2981 0.4126 0.1899 0.100 Uiso 1 1 calc R . .
C5 C 0.35598(10) 0.46390(17) 0.2558(2) 0.0850(8) Uani 1 1 d . . .
C6 C 0.39584(10) 0.45208(17) 0.3372(2) 0.0884(8) Uani 1 1 d . . .
H2 H 0.4173 0.4899 0.3471 0.106 Uiso 1 1 calc R . .
C7 C 0.44768(10) 0.37763(19) 0.4911(2) 0.0922(8) Uani 1 1 d . . .
H3 H 0.4674 0.4182 0.4972 0.111 Uiso 1 1 calc R . .
N1 N 0.45933(8) 0.31876(15) 0.55807(18) 0.0903(7) Uani 1 1 d . . .
O1 O 0.50197(7) 0.32858(13) 0.63413(15) 0.1039(7) Uani 1 1 d . . .
C8 C 0.51230(11) 0.26326(18) 0.7103(2) 0.0996(10) Uani 1 1 d . . .
H4 H 0.5429 0.2645 0.7540 0.120 Uiso 1 1 calc R . .
H5 H 0.5063 0.2143 0.6673 0.120 Uiso 1 1 calc R . .
O2 O 0.38031(7) 0.26195(11) 0.46006(16) 0.0905(6) Uani 1 1 d . . .
H56 H 0.4051 0.2632 0.5052 0.136 Uiso 1 1 calc R . .
C9 C 0.29552(9) 0.27593(16) 0.2941(2) 0.0818(7) Uani 1 1 d . . .
C10 C 0.28355(10) 0.27160(19) 0.4013(2) 0.0976(9) Uani 1 1 d . . .
H6 H 0.3086 0.2575 0.4648 0.146 Uiso 1 1 calc R . .
H7 H 0.2615 0.2323 0.3912 0.146 Uiso 1 1 calc R . .
H8 H 0.2730 0.3223 0.4146 0.146 Uiso 1 1 calc R . .
C11 C 0.30980(11) 0.19358(18) 0.2694(3) 0.1080(10) Uani 1 1 d . . .
H9 H 0.3171 0.1959 0.2025 0.162 Uiso 1 1 calc R . .
H10 H 0.2867 0.1564 0.2584 0.162 Uiso 1 1 calc R . .
H11 H 0.3346 0.1768 0.3320 0.162 Uiso 1 1 calc R . .
C12 C 0.25437(11) 0.2976(2) 0.1960(3) 0.1087(10) Uani 1 1 d . . .
H12 H 0.2442 0.3485 0.2099 0.163 Uiso 1 1 calc R . .
H13 H 0.2326 0.2583 0.1893 0.163 Uiso 1 1 calc R . .
H14 H 0.2604 0.2995 0.1272 0.163 Uiso 1 1 calc R . .
C13 C 0.34469(11) 0.53766(19) 0.1792(2) 0.1002(10) Uani 1 1 d . . .
C14 C 0.32932(15) 0.5113(2) 0.0560(3) 0.1406(15) Uani 1 1 d . . .
H15 H 0.3515 0.4806 0.0428 0.211 Uiso 1 1 calc R . .
H16 H 0.3229 0.5571 0.0079 0.211 Uiso 1 1 calc R . .
H17 H 0.3038 0.4794 0.0398 0.211 Uiso 1 1 calc R . .
C15 C 0.30847(13) 0.5830(2) 0.2014(3) 0.1328(13) Uani 1 1 d . . .
H18 H 0.2830 0.5506 0.1805 0.199 Uiso 1 1 calc R . .
H19 H 0.3024 0.6309 0.1574 0.199 Uiso 1 1 calc R . .
H20 H 0.3173 0.5961 0.2801 0.199 Uiso 1 1 calc R . .
C16 C 0.38309(14) 0.5935(2) 0.2012(3) 0.1477(16) Uani 1 1 d . . .
H21 H 0.3934 0.6095 0.2789 0.222 Uiso 1 1 calc R . .
H22 H 0.3743 0.6395 0.1538 0.222 Uiso 1 1 calc R . .
H23 H 0.4057 0.5666 0.1846 0.222 Uiso 1 1 calc R . .
C17 C 0.42431(8) 0.10805(15) 0.33031(18) 0.0702(6) Uani 1 1 d . . .
C18 C 0.39579(8) 0.04520(15) 0.28731(19) 0.0721(7) Uani 1 1 d . . .
C19 C 0.36982(8) 0.04222(16) 0.17285(19) 0.0752(7) Uani 1 1 d . . .
C20 C 0.37447(9) 0.10463(16) 0.1061(2) 0.0783(7) Uani 1 1 d . . .
H24 H 0.3578 0.1033 0.0297 0.094 Uiso 1 1 calc R . .
C21 C 0.40222(9) 0.16894(16) 0.1448(2) 0.0753(7) Uani 1 1 d . A .
C22 C 0.42681(9) 0.16904(16) 0.2584(2) 0.0780(7) Uani 1 1 d . . .
H25 H 0.4456 0.2111 0.2878 0.094 Uiso 1 1 calc R . .
C23 C 0.45315(9) 0.11141(16) 0.44737(19) 0.0795(7) Uani 1 1 d . . .
H26 H 0.4715 0.1547 0.4719 0.095 Uiso 1 1 calc R . .
N2 N 0.45384(7) 0.05650(13) 0.51706(15) 0.0798(6) Uani 1 1 d . . .
O3 O 0.48516(6) 0.06930(11) 0.62424(13) 0.0903(6) Uani 1 1 d . . .
C24 C 0.48120(9) 0.00792(17) 0.69634(19) 0.0906(9) Uani 1 1 d . . .
H27 H 0.4794 -0.0429 0.6589 0.109 Uiso 1 1 calc R . .
H28 H 0.4549 0.0154 0.7124 0.109 Uiso 1 1 calc R . .
O4 O 0.39324(7) -0.01550(11) 0.35550(13) 0.0896(6) Uani 1 1 d . . .
H57 H 0.4105 -0.0079 0.4195 0.134 Uiso 1 1 calc R . .
C25 C 0.33880(10) -0.02657(19) 0.1245(2) 0.0899(9) Uani 1 1 d . . .
C26 C 0.36353(13) -0.1046(2) 0.1382(3) 0.1216(12) Uani 1 1 d . . .
H29 H 0.3821 -0.1027 0.0947 0.182 Uiso 1 1 calc R . .
H30 H 0.3435 -0.1477 0.1121 0.182 Uiso 1 1 calc R . .
H31 H 0.3805 -0.1125 0.2163 0.182 Uiso 1 1 calc R . .
C27 C 0.30572(11) -0.0324(2) 0.1837(3) 0.1206(12) Uani 1 1 d . . .
H32 H 0.3202 -0.0448 0.2619 0.181 Uiso 1 1 calc R . .
H33 H 0.2852 -0.0734 0.1488 0.181 Uiso 1 1 calc R . .
H34 H 0.2910 0.0174 0.1773 0.181 Uiso 1 1 calc R . .
C28 C 0.31334(11) -0.0154(2) -0.0023(2) 0.1194(12) Uani 1 1 d . . .
H35 H 0.2967 0.0326 -0.0136 0.179 Uiso 1 1 calc R . .
H36 H 0.2943 -0.0598 -0.0299 0.179 Uiso 1 1 calc R . .
H37 H 0.3331 -0.0122 -0.0424 0.179 Uiso 1 1 calc R . .
C29 C 0.40461(10) 0.23540(17) 0.0654(2) 0.0861(8) Uani 1 1 d . . .
C30 C 0.41654(19) 0.2046(3) -0.0287(4) 0.146(5) Uani 0.667(13) 1 d P A 1
H38 H 0.4177 0.2476 -0.0773 0.220 Uiso 0.667(13) 1 calc PR A 1
H39 H 0.3954 0.1666 -0.0708 0.220 Uiso 0.667(13) 1 calc PR A 1
H40 H 0.4443 0.1795 0.0007 0.220 Uiso 0.667(13) 1 calc PR A 1
C31 C 0.36051(19) 0.2776(3) 0.0205(4) 0.140(4) Uani 0.667(13) 1 d PR A 1
H41 H 0.3533 0.2971 0.0830 0.210 Uiso 0.667(13) 1 d PR A 1
H42 H 0.3387 0.2412 -0.0228 0.210 Uiso 0.667(13) 1 d PR A 1
H43 H 0.3622 0.3213 -0.0265 0.210 Uiso 0.667(13) 1 d PR A 1
C32 C 0.4372(3) 0.3014(6) 0.1257(7) 0.167(6) Uani 0.667(13) 1 d P A 1
H44 H 0.4297 0.3229 0.1865 0.251 Uiso 0.667(13) 1 calc PR A 1
H45 H 0.4364 0.3427 0.0728 0.251 Uiso 0.667(13) 1 calc PR A 1
H46 H 0.4657 0.2793 0.1551 0.251 Uiso 0.667(13) 1 calc PR A 1
C33 C 0.4494(5) 0.2273(10) 0.0529(13) 0.135(7) Uani 0.333(13) 1 d P A 2
H47 H 0.4524 0.1750 0.0266 0.202 Uiso 0.333(13) 1 calc PR A 2
H48 H 0.4717 0.2362 0.1248 0.202 Uiso 0.333(13) 1 calc PR A 2
H49 H 0.4519 0.2658 -0.0004 0.202 Uiso 0.333(13) 1 calc PR A 2
C34 C 0.3713(5) 0.2198(8) -0.0581(9) 0.143(9) Uani 0.333(13) 1 d P A 2
H50 H 0.3778 0.1700 -0.0854 0.214 Uiso 0.333(13) 1 calc PR A 2
H51 H 0.3734 0.2617 -0.1073 0.214 Uiso 0.333(13) 1 calc PR A 2
H52 H 0.3426 0.2182 -0.0565 0.214 Uiso 0.333(13) 1 calc PR A 2
C35 C 0.3998(8) 0.3100(9) 0.1102(16) 0.172(14) Uani 0.333(13) 1 d P A 2
H53 H 0.4016 0.3511 0.0594 0.258 Uiso 0.333(13) 1 calc PR A 2
H54 H 0.4224 0.3172 0.1821 0.258 Uiso 0.333(13) 1 calc PR A 2
H55 H 0.3723 0.3125 0.1194 0.258 Uiso 0.333(13) 1 calc PR A 2
O5 O 0.5000 0.5202(19) 0.7500 0.69(3) Uani 0.50 2 d SP . .
